data_4314411
loop_
_publ_author_name
'Luca Rigamonti'
'Alessandra Forni'
'Mario Manassero'
'Carlo Manassero'
'Alessandro Pasini'

_publ_section_title
;
 Cooperation between Cis and Trans Influences in cis-PtII(PPh3)2
 Complexes: Structural, Spectroscopic, and Computational Studies
;
_journal_name_full 'Inorganic Chemistry'
_journal_page_first 123
_journal_page_last 135
_journal_paper_doi 10.1021/ic901510m
_journal_volume 49
_journal_year 2010
_chemical_formula_sum 'C36 H30 Cl N O2 P2 Pt'
_chemical_formula_weight 801.14
_space_group_IT_number 14
_symmetry_cell_setting monoclinic
_symmetry_space_group_name_Hall '-P 2ybc'
_symmetry_space_group_name_H-M 'P 1 21/c 1'
_audit_creation_date 09-02-26
_audit_creation_method 'from The Personal SDP version 2.1.1'
_cell_angle_alpha 90
_cell_angle_beta 99.869(1)
_cell_angle_gamma 90
_cell_formula_units_Z 4
_cell_length_a 9.5838(2)
_cell_length_b 17.2369(3)
_cell_length_c 19.3496(3)
_cell_measurement_reflns_used 5115
_cell_measurement_temperature 150
_cell_measurement_theta_max 25
_cell_measurement_theta_min 3
_cell_volume 3149.16(10)
_computing_cell_refinement 'APEX II (Bruker)'
_computing_data_collection 'APEX II (Bruker)'
_computing_data_reduction 'SAINT (Bruker)'
_computing_structure_refinement ' Full-matrix least-squares  (The Personal SDP, 1991)'
_computing_structure_solution ' SHELXS-86  (Sheldrick, 1986) as implemented in The Personal SDP'
_diffrn_ambient_temperature 150
_diffrn_measurement_device 'APEX II (Bruker)'
_diffrn_measurement_method omega
_diffrn_radiation_detector 'APEX II CCD area detector'
_diffrn_radiation_monochromator graphite
_diffrn_radiation_source 'fine-focus sealed tube'
_diffrn_radiation_type Mo-K\a
_diffrn_radiation_wavelength 0.71073
_diffrn_reflns_limit_h_max 12
_diffrn_reflns_limit_h_min -12
_diffrn_reflns_limit_k_max 23
_diffrn_reflns_limit_k_min -23
_diffrn_reflns_limit_l_max 25
_diffrn_reflns_limit_l_min -25
_diffrn_reflns_reduction_process SAINT
_diffrn_reflns_theta_max 26.00
_diffrn_reflns_theta_min 3.00
_diffrn_standards_decay_% 0.00
_diffrn_standards_number 176
_exptl_absorpt_coefficient_mu 4.720
_exptl_absorpt_correction_T_max 1.000
_exptl_absorpt_correction_T_min 0.499
_exptl_absorpt_correction_type empirical
_exptl_absorpt_process_details '  SADABS'
_exptl_crystal_colour colourless
_exptl_crystal_density_diffrn 1.690
_exptl_crystal_description prism
_exptl_crystal_F_000 1576
_exptl_crystal_size_max 0.480
_exptl_crystal_size_mid 0.230
_exptl_crystal_size_min 0.210
_refine_diff_density_max 2.407
_refine_diff_density_min -1.940
_refine_ls_goodness_of_fit_all 0.974
_refine_ls_goodness_of_fit_obs 0.974
_refine_ls_hydrogen_treatment noref
_refine_ls_matrix_type full
_refine_ls_number_constraints 0
_refine_ls_number_parameters 388
_refine_ls_number_reflns 7362
_refine_ls_number_restraints 0
_refine_ls_R_factor_all 0.063
_refine_ls_R_factor_obs 0.063
_refine_ls_shift/esd_max 0.004
_refine_ls_shift/esd_mean 0.000
_refine_ls_structure_factor_coef Fsqd
_refine_ls_weighting_scheme calc
_refine_ls_wR_factor_obs 0.086
_cod_data_source_file ic901510m_si_008.cif
_cod_data_source_block compound_13
_cod_original_cell_volume 3149.2(1)
_cod_database_code 4314411
_diffrn_reflns_number_total 25153
_diffrn_reflns_number_independent 7362
_r_int 0.0550
_total_number_of_frames 1320
_time_per_frame_seconds 10
_frame_width_degrees 0.40
_detector_sample_distance_cm 6.00
_conventional_r1_(i>2\s(i)) 0.038
_reflections_with_i>2\s(i) 4577
_refine_diff_density_esd 0.499

loop_
_symmetry_equiv_pos_as_xyz
+x,+y,+z
-x,1/2+y,1/2-z
-x,-y,-z
+x,1/2-y,1/2+z

loop_
_atom_site_aniso_label
_atom_site_aniso_U_11
_atom_site_aniso_U_22
_atom_site_aniso_U_33
_atom_site_aniso_U_12
_atom_site_aniso_U_13
_atom_site_aniso_U_23
_atom_site_aniso_type_symbol
Pt 0.02253(7) 0.01764(8) 0.01638(7) 0.0036(1) 0.00463(6) 0.0012(1) Pt
Cl 0.0590(9) 0.0429(9) 0.0248(6) 0.0157(8) 0.0094(6) 0.0068(7) Cl
P1 0.0198(6) 0.0176(6) 0.0185(6) 0.0012(5) 0.0040(5) 0.0012(5) P
P2 0.0206(6) 0.0186(6) 0.0205(6) 0.0027(6) 0.0035(5) 0.0009(6) P
O1 0.065(3) 0.050(3) 0.061(3) 0.016(2) 0.031(2) 0.007(2) O
O2 0.093(3) 0.052(3) 0.035(2) 0.003(3) -0.004(2) 0.000(2) O
N 0.035(2) 0.018(2) 0.017(2) 0.004(2) 0.000(2) 0.010(2) N
C111 0.030(3) 0.017(3) 0.019(2) 0.003(2) 0.006(2) 0.003(2) C
C112 0.029(3) 0.026(3) 0.021(2) -0.001(2) 0.003(2) -0.001(2) C
C113 0.041(3) 0.025(3) 0.028(3) -0.003(3) 0.005(2) 0.000(2) C
C114 0.044(3) 0.025(3) 0.032(3) 0.007(3) 0.008(3) -0.001(3) C
C115 0.029(3) 0.027(3) 0.044(3) 0.009(2) 0.002(3) 0.002(3) C
C116 0.024(3) 0.022(3) 0.035(3) 0.004(2) 0.002(2) 0.003(2) C
C121 0.025(2) 0.013(2) 0.026(2) 0.001(2) 0.006(2) 0.000(2) C
C122 0.026(3) 0.030(3) 0.025(2) -0.004(2) 0.005(2) -0.003(2) C
C123 0.027(3) 0.051(4) 0.034(3) -0.011(3) 0.003(2) 0.001(3) C
C124 0.033(3) 0.062(4) 0.039(3) -0.018(3) 0.016(2) 0.002(3) C
C125 0.036(3) 0.047(3) 0.027(3) -0.014(3) 0.006(2) 0.004(3) C
C126 0.027(3) 0.031(3) 0.024(2) 0.000(2) 0.004(2) 0.003(2) C
C131 0.023(2) 0.018(2) 0.026(2) 0.004(3) 0.003(2) 0.001(3) C
C132 0.032(2) 0.017(3) 0.021(2) 0.003(2) 0.006(2) 0.004(2) C
C133 0.039(3) 0.032(3) 0.020(2) 0.003(3) -0.004(2) 0.001(2) C
C134 0.039(3) 0.026(3) 0.034(3) -0.004(3) -0.006(3) -0.004(3) C
C135 0.028(3) 0.035(3) 0.037(3) -0.005(3) 0.003(2) 0.000(3) C
C136 0.030(3) 0.031(3) 0.026(2) -0.003(2) 0.007(2) 0.001(2) C
C211 0.020(2) 0.011(2) 0.024(2) 0.002(2) 0.002(2) 0.006(2) C
C212 0.028(3) 0.026(3) 0.033(3) 0.005(2) 0.009(2) 0.003(2) C
C213 0.024(3) 0.028(3) 0.042(3) 0.006(2) 0.007(2) 0.002(3) C
C214 0.028(3) 0.033(3) 0.038(3) -0.002(2) 0.003(2) 0.015(3) C
C215 0.034(3) 0.025(3) 0.035(3) -0.004(3) -0.008(3) 0.000(3) C
C216 0.033(3) 0.021(3) 0.032(3) 0.003(2) 0.007(2) -0.001(2) C
C221 0.021(2) 0.019(3) 0.024(2) -0.001(2) 0.001(2) -0.001(2) C
C222 0.027(3) 0.029(3) 0.032(3) 0.005(2) 0.005(2) 0.007(2) C
C223 0.043(3) 0.022(3) 0.044(3) 0.005(3) 0.003(3) 0.008(3) C
C224 0.046(3) 0.030(3) 0.036(3) -0.009(3) 0.009(3) 0.003(3) C
C225 0.035(3) 0.027(3) 0.039(3) -0.008(3) 0.009(2) 0.003(3) C
C226 0.028(3) 0.027(3) 0.040(3) 0.001(2) 0.009(2) 0.001(3) C
C231 0.037(3) 0.021(3) 0.021(2) 0.008(2) 0.004(2) -0.006(2) C
C232 0.050(3) 0.020(3) 0.035(3) 0.008(3) -0.004(3) 0.001(3) C
C233 0.078(5) 0.033(3) 0.031(3) 0.007(3) -0.011(3) -0.005(3) C
C234 0.102(5) 0.036(3) 0.024(3) 0.030(4) -0.009(3) -0.009(3) C
C235 0.080(4) 0.044(4) 0.029(3) 0.026(3) 0.021(3) 0.001(3) C
C236 0.049(3) 0.028(3) 0.028(3) 0.013(3) 0.012(2) -0.001(3) C

loop_
_atom_site_label
_atom_site_fract_x
_atom_site_fract_y
_atom_site_fract_z
_atom_site_occupancy
_atom_site_U_iso_or_equiv
_atom_site_thermal_displace_type
_atom_site_type_symbol
Pt 0.22071(2) 0.74915(1) 0.306399(9) 1.00 0.01869(3) Uani Pt
Cl 0.1853(2) 0.79740(9) 0.19194(7) 1.00 0.0419(3) Uani Cl
P1 0.2680(1) 0.69189(8) 0.41290(7) 1.00 0.0186(2) Uani P
P2 0.1020(1) 0.85435(8) 0.33869(7) 1.00 0.0199(2) Uani P
O1 0.4519(4) 0.6683(2) 0.2677(2) 1.00 0.056(1) Uani O
O2 0.2644(5) 0.6064(3) 0.2371(2) 1.00 0.062(1) Uani O
N 0.3313(4) 0.6603(2) 0.2636(2) 1.00 0.0238(9) Uani N
C111 0.3504(5) 0.5974(3) 0.4081(2) 1.00 0.021(1) Uani C
C112 0.2661(5) 0.5359(3) 0.3801(3) 1.00 0.025(1) Uani C
C113 0.3243(6) 0.4646(3) 0.3694(3) 1.00 0.032(1) Uani C
C114 0.4701(6) 0.4538(3) 0.3881(3) 1.00 0.034(1) Uani C
C115 0.5550(5) 0.5138(3) 0.4172(3) 1.00 0.034(1) Uani C
C116 0.4968(5) 0.5857(3) 0.4273(3) 1.00 0.028(1) Uani C
C121 0.1145(5) 0.6652(3) 0.4507(3) 1.00 0.021(1) Uani C
C122 -0.0202(5) 0.6726(3) 0.4099(3) 1.00 0.027(1) Uani C
C123 -0.1403(6) 0.6488(4) 0.4362(3) 1.00 0.038(1) Uani C
C124 -0.1263(6) 0.6171(4) 0.5026(3) 1.00 0.043(1) Uani C
C125 0.0086(6) 0.6069(3) 0.5423(3) 1.00 0.037(1) Uani C
C126 0.1276(5) 0.6311(3) 0.5170(3) 1.00 0.028(1) Uani C
C131 0.3919(5) 0.7497(3) 0.4736(2) 1.00 0.0225(9) Uani C
C132 0.3769(5) 0.7642(3) 0.5428(3) 1.00 0.023(1) Uani C
C133 0.4783(6) 0.8091(3) 0.5857(3) 1.00 0.032(1) Uani C
C134 0.5941(6) 0.8383(3) 0.5595(3) 1.00 0.034(1) Uani C
C135 0.6080(6) 0.8235(3) 0.4912(3) 1.00 0.034(1) Uani C
C136 0.5065(5) 0.7806(3) 0.4474(3) 1.00 0.028(1) Uani C
C211 -0.0884(5) 0.8467(3) 0.3090(2) 1.00 0.022(1) Uani C
C212 -0.1836(5) 0.8916(3) 0.3400(3) 1.00 0.018(1) Uani C
C213 -0.3273(5) 0.8852(3) 0.3159(3) 1.00 0.029(1) Uani C
C214 -0.3797(5) 0.8329(3) 0.2637(3) 1.00 0.032(1) Uani C
C215 -0.2865(6) 0.7897(3) 0.2324(3) 1.00 0.033(1) Uani C
C216 -0.1411(5) 0.7964(3) 0.2554(3) 1.00 0.029(1) Uani C
C221 0.1556(5) 0.9426(3) 0.2990(2) 1.00 0.021(1) Uani C
C222 0.0621(5) 1.0041(3) 0.2813(3) 1.00 0.029(1) Uani C
C223 0.1092(6) 1.0733(3) 0.2570(3) 1.00 0.037(1) Uani C
C224 0.2511(6) 1.0808(3) 0.2493(3) 1.00 0.037(1) Uani C
C225 0.3427(6) 1.0203(3) 0.2661(3) 1.00 0.033(1) Uani C
C226 0.2967(5) 0.9515(3) 0.2913(3) 1.00 0.030(1) Uani C
C231 0.1237(5) 0.8816(3) 0.4317(3) 1.00 0.027(1) Uani C
C232 0.2294(6) 0.9337(3) 0.4582(3) 1.00 0.037(1) Uani C
C233 0.2509(7) 0.9530(3) 0.5300(3) 1.00 0.049(2) Uani C
C234 0.1661(8) 0.9202(4) 0.5731(3) 1.00 0.057(2) Uani C
C235 0.0609(7) 0.8696(4) 0.5463(3) 1.00 0.049(1) Uani C
C236 0.0371(6) 0.8496(3) 0.4753(3) 1.00 0.034(1) Uani C
H1 0.1645 0.5431 0.3678 1.00 0.0281 Uiso H
H2 0.2643 0.4223 0.3489 1.00 0.0345 Uiso H
H3 0.5117 0.4038 0.3807 1.00 0.0370 Uiso H
H4 0.6562 0.5058 0.4307 1.00 0.0372 Uiso H
H5 0.5572 0.6279 0.4475 1.00 0.0301 Uiso H
H6 -0.0303 0.6944 0.3630 1.00 0.0293 Uiso H
H7 -0.2336 0.6546 0.4079 1.00 0.0418 Uiso H
H8 -0.2096 0.6019 0.5215 1.00 0.0478 Uiso H
H9 0.0187 0.5827 0.5881 1.00 0.0401 Uiso H
H10 0.2206 0.6244 0.5453 1.00 0.0301 Uiso H
H11 0.2966 0.7433 0.5611 1.00 0.0254 Uiso H
H12 0.4678 0.8199 0.6337 1.00 0.0344 Uiso H
H13 0.6649 0.8690 0.5894 1.00 0.0375 Uiso H
H14 0.6897 0.8433 0.4734 1.00 0.0371 Uiso H
H15 0.5155 0.7722 0.3988 1.00 0.0312 Uiso H
H16 -0.1484 0.9269 0.3781 1.00 0.0314 Uiso H
H17 -0.3925 0.9178 0.3360 1.00 0.0344 Uiso H
H18 -0.4810 0.8267 0.2492 1.00 0.0365 Uiso H
H19 -0.3224 0.7546 0.1944 1.00 0.0363 Uiso H
H20 -0.0763 0.7653 0.2335 1.00 0.0316 Uiso H
H21 -0.0365 0.9985 0.2861 1.00 0.0319 Uiso H
H22 0.0441 1.1163 0.2453 1.00 0.0407 Uiso H
H23 0.2845 1.1290 0.2321 1.00 0.0406 Uiso H
H24 0.4408 1.0257 0.2603 1.00 0.0366 Uiso H
H25 0.3630 0.9092 0.3036 1.00 0.0340 Uiso H
H26 0.2883 0.9567 0.4276 1.00 0.0400 Uiso H
H27 0.3250 0.9893 0.5491 1.00 0.0544 Uiso H
H28 0.1814 0.9331 0.6226 1.00 0.0620 Uiso H
H29 0.0016 0.8473 0.5771 1.00 0.0544 Uiso H
H30 -0.0384 0.8140 0.4566 1.00 0.0376 Uiso H

loop_
_atom_type_symbol
_atom_type_oxidation_number
_atom_type_number_in_cell
_atom_type_scat_dispersion_real
_atom_type_scat_dispersion_imag
_atom_type_scat_source
Pt 0 4 -2.3520 8.3880 'International Tables Vol IV Table 2.2A'
Cl 0 4 0.1320 0.1590 'International Tables Vol IV Table 2.2A'
P 0 8 0.0900 0.0950 'International Tables Vol IV Table 2.2A'
O 0 8 0.0080 0.0060 'International Tables Vol IV Table 2.2A'
N 0 4 0.0040 0.0030 'International Tables Vol IV Table 2.2A'
C 0 144 0.0020 0.0020 'International Tables Vol IV Table 2.2A'
H 0 120 0.0000 0.0000 'International Tables Vol IV Table 2.2A'

loop_
_geom_angle_atom_site_label_1
_geom_angle_atom_site_label_2
_geom_angle_atom_site_label_3
_geom_angle
_geom_angle_site_symmetry_1
_geom_angle_site_symmetry_2
_geom_angle_site_symmetry_3
_geom_angle_publ_flag
Cl Pt P1 173.8(1) 1_555 1_555 1_555 yes
Cl Pt P2 88.8(1) 1_555 1_555 1_555 yes
Cl Pt N 83.5(1) 1_555 1_555 1_555 yes
P1 Pt P2 97.4(1) 1_555 1_555 1_555 yes
P1 Pt N 90.3(1) 1_555 1_555 1_555 yes
P2 Pt N 172.1(1) 1_555 1_555 1_555 yes
Pt P1 C111 111.4(2) 1_555 1_555 1_555 yes
Pt P1 C121 115.5(2) 1_555 1_555 1_555 yes
Pt P1 C131 110.9(2) 1_555 1_555 1_555 yes
C111 P1 C121 100.5(2) 1_555 1_555 1_555 yes
C111 P1 C131 106.4(2) 1_555 1_555 1_555 yes
C121 P1 C131 111.3(2) 1_555 1_555 1_555 yes
Pt P2 C211 112.0(2) 1_555 1_555 1_555 yes
Pt P2 C221 111.0(2) 1_555 1_555 1_555 yes
Pt P2 C231 119.5(2) 1_555 1_555 1_555 yes
C211 P2 C221 105.5(2) 1_555 1_555 1_555 yes
C211 P2 C231 105.5(2) 1_555 1_555 1_555 yes
C221 P2 C231 102.0(2) 1_555 1_555 1_555 yes
Pt N O1 116.9(3) 1_555 1_555 1_555 yes
Pt N O2 117.7(4) 1_555 1_555 1_555 yes
O1 N O2 125.4(5) 1_555 1_555 1_555 yes
P1 C111 C112 118.4(4) 1_555 1_555 1_555 yes
P1 C111 C116 122.5(4) 1_555 1_555 1_555 yes
C112 C111 C116 118.9(5) 1_555 1_555 1_555 yes
C111 C112 C113 121.1(5) 1_555 1_555 1_555 yes
C111 C112 H1 119.5 1_555 1_555 1_555 yes
C113 C112 H1 119.5 1_555 1_555 1_555 yes
C112 C113 C114 119.5(5) 1_555 1_555 1_555 yes
C112 C113 H2 120.2 1_555 1_555 1_555 yes
C114 C113 H2 120.2 1_555 1_555 1_555 yes
C113 C114 C115 120.1(5) 1_555 1_555 1_555 yes
C113 C114 H3 119.9 1_555 1_555 1_555 yes
C115 C114 H3 119.9 1_555 1_555 1_555 yes
C114 C115 C116 120.4(5) 1_555 1_555 1_555 yes
C114 C115 H4 119.8 1_555 1_555 1_555 yes
C116 C115 H4 119.8 1_555 1_555 1_555 yes
C111 C116 C115 119.9(4) 1_555 1_555 1_555 yes
C111 C116 H5 120.0 1_555 1_555 1_555 yes
C115 C116 H5 120.0 1_555 1_555 1_555 yes
P1 C121 C122 118.8(4) 1_555 1_555 1_555 yes
P1 C121 C126 121.8(4) 1_555 1_555 1_555 yes
C122 C121 C126 119.1(5) 1_555 1_555 1_555 yes
C121 C122 C123 120.3(5) 1_555 1_555 1_555 yes
C121 C122 H6 119.9 1_555 1_555 1_555 yes
C123 C122 H6 119.9 1_555 1_555 1_555 yes
C122 C123 C124 120.0(5) 1_555 1_555 1_555 yes
C122 C123 H7 120.0 1_555 1_555 1_555 yes
C124 C123 H7 120.0 1_555 1_555 1_555 yes
C123 C124 C125 119.7(5) 1_555 1_555 1_555 yes
C123 C124 H8 120.2 1_555 1_555 1_555 yes
C125 C124 H8 120.2 1_555 1_555 1_555 yes
C124 C125 C126 120.7(5) 1_555 1_555 1_555 yes
C124 C125 H9 119.7 1_555 1_555 1_555 yes
C126 C125 H9 119.7 1_555 1_555 1_555 yes
C121 C126 C125 120.2(4) 1_555 1_555 1_555 yes
C121 C126 H10 119.9 1_555 1_555 1_555 yes
C125 C126 H10 119.9 1_555 1_555 1_555 yes
P1 C131 C132 123.8(4) 1_555 1_555 1_555 yes
P1 C131 C136 116.3(4) 1_555 1_555 1_555 yes
C132 C131 C136 120.0(4) 1_555 1_555 1_555 yes
C131 C132 C133 119.6(5) 1_555 1_555 1_555 yes
C131 C132 H11 120.2 1_555 1_555 1_555 yes
C133 C132 H11 120.2 1_555 1_555 1_555 yes
C132 C133 C134 120.1(5) 1_555 1_555 1_555 yes
C132 C133 H12 120.0 1_555 1_555 1_555 yes
C134 C133 H12 120.0 1_555 1_555 1_555 yes
C133 C134 C135 119.9(5) 1_555 1_555 1_555 yes
C133 C134 H13 120.1 1_555 1_555 1_555 yes
C135 C134 H13 120.1 1_555 1_555 1_555 yes
C134 C135 C136 120.8(5) 1_555 1_555 1_555 yes
C134 C135 H14 119.6 1_555 1_555 1_555 yes
C136 C135 H14 119.6 1_555 1_555 1_555 yes
C131 C136 C135 119.6(5) 1_555 1_555 1_555 yes
C131 C136 H15 120.2 1_555 1_555 1_555 yes
C135 C136 H15 120.2 1_555 1_555 1_555 yes
P2 C211 C212 120.9(3) 1_555 1_555 1_555 yes
P2 C211 C216 120.0(4) 1_555 1_555 1_555 yes
C212 C211 C216 119.1(4) 1_555 1_555 1_555 yes
C211 C212 C213 119.6(5) 1_555 1_555 1_555 yes
C211 C212 H16 120.2 1_555 1_555 1_555 yes
C213 C212 H16 120.2 1_555 1_555 1_555 yes
C212 C213 C214 121.0(5) 1_555 1_555 1_555 yes
C212 C213 H17 119.5 1_555 1_555 1_555 yes
C214 C213 H17 119.5 1_555 1_555 1_555 yes
C213 C214 C215 119.4(5) 1_555 1_555 1_555 yes
C213 C214 H18 120.3 1_555 1_555 1_555 yes
C215 C214 H18 120.3 1_555 1_555 1_555 yes
C214 C215 C216 120.2(5) 1_555 1_555 1_555 yes
C214 C215 H19 119.9 1_555 1_555 1_555 yes
C216 C215 H19 119.9 1_555 1_555 1_555 yes
C211 C216 C215 120.6(5) 1_555 1_555 1_555 yes
C211 C216 H20 119.7 1_555 1_555 1_555 yes
C215 C216 H20 119.7 1_555 1_555 1_555 yes
P2 C221 C222 121.6(4) 1_555 1_555 1_555 yes
P2 C221 C226 119.2(4) 1_555 1_555 1_555 yes
C222 C221 C226 119.0(5) 1_555 1_555 1_555 yes
C221 C222 C223 120.4(5) 1_555 1_555 1_555 yes
C221 C222 H21 119.8 1_555 1_555 1_555 yes
C223 C222 H21 119.8 1_555 1_555 1_555 yes
C222 C223 C224 119.6(5) 1_555 1_555 1_555 yes
C222 C223 H22 120.2 1_555 1_555 1_555 yes
C224 C223 H22 120.2 1_555 1_555 1_555 yes
C223 C224 C225 120.1(5) 1_555 1_555 1_555 yes
C223 C224 H23 120.0 1_555 1_555 1_555 yes
C225 C224 H23 120.0 1_555 1_555 1_555 yes
C224 C225 C226 120.5(5) 1_555 1_555 1_555 yes
C224 C225 H24 119.7 1_555 1_555 1_555 yes
C226 C225 H24 119.7 1_555 1_555 1_555 yes
C221 C226 C225 120.4(5) 1_555 1_555 1_555 yes
C221 C226 H25 119.8 1_555 1_555 1_555 yes
C225 C226 H25 119.8 1_555 1_555 1_555 yes
P2 C231 C232 118.8(4) 1_555 1_555 1_555 yes
P2 C231 C236 120.8(4) 1_555 1_555 1_555 yes
C232 C231 C236 120.5(5) 1_555 1_555 1_555 yes
C231 C232 C233 119.5(6) 1_555 1_555 1_555 yes
C231 C232 H26 120.2 1_555 1_555 1_555 yes
C233 C232 H26 120.2 1_555 1_555 1_555 yes
C232 C233 C234 119.8(6) 1_555 1_555 1_555 yes
C232 C233 H27 120.1 1_555 1_555 1_555 yes
C234 C233 H27 120.1 1_555 1_555 1_555 yes
C233 C234 C235 120.3(5) 1_555 1_555 1_555 yes
C233 C234 H28 119.9 1_555 1_555 1_555 yes
C235 C234 H28 119.9 1_555 1_555 1_555 yes
C234 C235 C236 121.1(6) 1_555 1_555 1_555 yes
C234 C235 H29 119.5 1_555 1_555 1_555 yes
C236 C235 H29 119.5 1_555 1_555 1_555 yes
C231 C236 C235 118.9(5) 1_555 1_555 1_555 yes
C231 C236 H30 120.6 1_555 1_555 1_555 yes
C235 C236 H30 120.6 1_555 1_555 1_555 yes

loop_
_geom_bond_atom_site_label_1
_geom_bond_atom_site_label_2
_geom_bond_distance
_geom_bond_site_symmetry_1
_geom_bond_site_symmetry_2
_geom_bond_publ_flag
Pt Cl 2.335(1) 1_555 1_555 yes
Pt P1 2.260(1) 1_555 1_555 yes
Pt P2 2.284(1) 1_555 1_555 yes
Pt N 2.110(4) 1_555 1_555 yes
P1 C111 1.820(5) 1_555 1_555 yes
P1 C121 1.812(5) 1_555 1_555 yes
P1 C131 1.818(5) 1_555 1_555 yes
P2 C211 1.821(5) 1_555 1_555 yes
P2 C221 1.817(5) 1_555 1_555 yes
P2 C231 1.838(5) 1_555 1_555 yes
O1 N 1.153(6) 1_555 1_555 yes
O2 N 1.194(6) 1_555 1_555 yes
C111 C112 1.385(7) 1_555 1_555 yes
C111 C116 1.403(7) 1_555 1_555 yes
C112 C113 1.380(7) 1_555 1_555 yes
C112 H1 0.970 1_555 1_555 yes
C113 C114 1.394(8) 1_555 1_555 yes
C113 H2 0.970 1_555 1_555 yes
C114 C115 1.375(7) 1_555 1_555 yes
C114 H3 0.970 1_555 1_555 yes
C115 C116 1.387(7) 1_555 1_555 yes
C115 H4 0.970 1_555 1_555 yes
C116 H5 0.970 1_555 1_555 yes
C121 C122 1.400(6) 1_555 1_555 yes
C121 C126 1.395(7) 1_555 1_555 yes
C122 C123 1.399(8) 1_555 1_555 yes
C122 H6 0.970 1_555 1_555 yes
C123 C124 1.381(8) 1_555 1_555 yes
C123 H7 0.970 1_555 1_555 yes
C124 C125 1.396(7) 1_555 1_555 yes
C124 H8 0.970 1_555 1_555 yes
C125 C126 1.380(8) 1_555 1_555 yes
C125 H9 0.970 1_555 1_555 yes
C126 H10 0.970 1_555 1_555 yes
C131 C132 1.393(7) 1_555 1_555 yes
C131 C136 1.392(7) 1_555 1_555 yes
C132 C133 1.398(7) 1_555 1_555 yes
C132 H11 0.970 1_555 1_555 yes
C133 C134 1.390(8) 1_555 1_555 yes
C133 H12 0.970 1_555 1_555 yes
C134 C135 1.375(8) 1_555 1_555 yes
C134 H13 0.970 1_555 1_555 yes
C135 C136 1.389(7) 1_555 1_555 yes
C135 H14 0.970 1_555 1_555 yes
C136 H15 0.970 1_555 1_555 yes
C211 C212 1.407(7) 1_555 1_555 yes
C211 C216 1.380(7) 1_555 1_555 yes
C212 C213 1.381(7) 1_555 1_555 yes
C212 H16 0.970 1_555 1_555 yes
C213 C214 1.382(7) 1_555 1_555 yes
C213 H17 0.970 1_555 1_555 yes
C214 C215 1.380(8) 1_555 1_555 yes
C214 H18 0.970 1_555 1_555 yes
C215 C216 1.393(7) 1_555 1_555 yes
C215 H19 0.970 1_555 1_555 yes
C216 H20 0.970 1_555 1_555 yes
C221 C222 1.393(7) 1_555 1_555 yes
C221 C226 1.394(7) 1_555 1_555 yes
C222 C223 1.386(8) 1_555 1_555 yes
C222 H21 0.970 1_555 1_555 yes
C223 C224 1.399(8) 1_555 1_555 yes
C223 H22 0.970 1_555 1_555 yes
C224 C225 1.365(8) 1_555 1_555 yes
C224 H23 0.970 1_555 1_555 yes
C225 C226 1.383(8) 1_555 1_555 yes
C225 H24 0.970 1_555 1_555 yes
C226 H25 0.970 1_555 1_555 yes
C231 C232 1.385(7) 1_555 1_555 yes
C231 C236 1.394(8) 1_555 1_555 yes
C232 C233 1.409(8) 1_555 1_555 yes
C232 H26 0.970 1_555 1_555 yes
C233 C234 1.382(10) 1_555 1_555 yes
C233 H27 0.970 1_555 1_555 yes
C234 C235 1.367(9) 1_555 1_555 yes
C234 H28 0.970 1_555 1_555 yes
C235 C236 1.398(8) 1_555 1_555 yes
C235 H29 0.970 1_555 1_555 yes
C236 H30 0.970 1_555 1_555 yes
